data_1545567
loop_
_publ_author_name
'Lyncee, Myrria-Tahisha A.'
'Desikan, Vasumathi'
'Golen, James A.'
'Manke, David R.'

_publ_section_title
;
 7-Methyl-1<i>H</i>-indole-2,3-dione
;
_journal_coeditor_code SJ4097
_journal_issue 3
_journal_name_full IUCrData
_journal_page_first x170378
_journal_paper_doi 10.1107/S2414314617003789
_journal_volume 2
_journal_year 2017
_chemical_formula_iupac 'C9 H7 N O2'
_chemical_formula_moiety 'C9 H7 N O2'
_chemical_formula_sum 'C9 H7 N O2'
_chemical_formula_weight 161.16
_chemical_name_systematic
;
7-Methyl-1<i>H</i>-indole-2,3-dione
;
_space_group_crystal_system monoclinic
_space_group_IT_number 14
_space_group_name_Hall '-P 2yn'
_space_group_name_H-M_alt 'P 1 21/n 1'
_symmetry_space_group_name_Hall '-P 2yn'
_symmetry_space_group_name_H-M 'P 1 21/n 1'
_atom_sites_solution_hydrogens mixed
_audit_creation_method
;
Olex2 1.2
(compiled 2017.02.23 svn.r3390 for OlexSys, GUI svn.r5320)
;
_cell_angle_alpha 90
_cell_angle_beta 99.055(5)
_cell_angle_gamma 90
_cell_formula_units_Z 4
_cell_length_a 7.8114(10)
_cell_length_b 3.8832(4)
_cell_length_c 24.362(3)
_cell_measurement_reflns_used 7064
_cell_measurement_temperature 200(2)
_cell_measurement_theta_max 25.23
_cell_measurement_theta_min 2.90
_cell_volume 729.77(15)
_computing_cell_refinement
;
SAINT (Bruker, 2014)
;
_computing_data_collection
;
APEX2 (Bruker, 2014)
;
_computing_data_reduction
;
SAINT (Bruker, 2014)
;
_computing_molecular_graphics
;
<i>OLEX2</i> (Dolomanov <i>et al.</i>,  2009)
;
_computing_publication_material
;
OLEX2 (Dolomanov <i>et al.</i>,  2009) and publCIF (Westrip,
2010)
;
_computing_structure_refinement
;
SHELXL2014 (Sheldrick, 2015)
;
_computing_structure_solution
;
SHELXS97 (Sheldrick, 2008)
;
_diffrn_ambient_temperature 200.0
_diffrn_measured_fraction_theta_full 0.997
_diffrn_measured_fraction_theta_max 0.991
_diffrn_measurement_device_type 'Bruker D8 Venture CMOS'
_diffrn_measurement_method '\f and \w scans'
_diffrn_radiation_type MoK\a
_diffrn_radiation_wavelength 0.71073
_diffrn_reflns_av_R_equivalents 0.0496
_diffrn_reflns_limit_h_max 9
_diffrn_reflns_limit_h_min -9
_diffrn_reflns_limit_k_max 4
_diffrn_reflns_limit_k_min -4
_diffrn_reflns_limit_l_max 29
_diffrn_reflns_limit_l_min -29
_diffrn_reflns_number 18978
_diffrn_reflns_theta_full 25.000
_diffrn_reflns_theta_max 25.448
_diffrn_reflns_theta_min 3.364
_diffrn_standards_number 0
_exptl_absorpt_coefficient_mu 0.105
_exptl_absorpt_correction_T_max 0.7452
_exptl_absorpt_correction_T_min 0.7007
_exptl_absorpt_correction_type multi-scan
_exptl_absorpt_process_details
;
(SADABS; Bruker, 2014)
;
_exptl_crystal_colour orange
_exptl_crystal_density_diffrn 1.467
_exptl_crystal_description plate
_exptl_crystal_F_000 336
_exptl_crystal_size_max 0.19
_exptl_crystal_size_mid 0.18
_exptl_crystal_size_min 0.04
_refine_diff_density_max 0.200
_refine_diff_density_min -0.173
_refine_ls_extinction_coef 0.035(5)
_refine_ls_extinction_expression Fc^*^=kFc[1+0.001xFc^2^\l^3^/sin(2\q)]^-1/4^
_refine_ls_extinction_method
;
SHELXL2014 (Sheldrick, 2015)
;
_refine_ls_goodness_of_fit_ref 1.085
_refine_ls_hydrogen_treatment mixed
_refine_ls_matrix_type full
_refine_ls_number_parameters 114
_refine_ls_number_reflns 1342
_refine_ls_number_restraints 1
_refine_ls_restrained_S_all 1.085
_refine_ls_R_factor_all 0.0452
_refine_ls_R_factor_gt 0.0362
_refine_ls_shift/su_max 0.001
_refine_ls_shift/su_mean 0.000
_refine_ls_structure_factor_coef Fsqd
_refine_ls_weighting_details 'w=1/[\s^2^(Fo^2^)+(0.0360P)^2^+0.3841P] where P=(Fo^2^+2Fc^2^)/3'
_refine_ls_weighting_scheme calc
_refine_ls_wR_factor_gt 0.0841
_refine_ls_wR_factor_ref 0.0892
_reflns_number_gt 1147
_reflns_number_total 1342
_reflns_threshold_expression 'I > 2\s(I)'
_cod_data_source_file sj4097sup1.cif
_cod_data_source_block I
_cod_original_cell_volume 729.76(15)
_cod_database_code 1545567
_shelx_space_group_comment
;
The symmetry employed for this shelxl refinement is uniquely defined
by the following loop, which should always be used as a source of
symmetry information in preference to the above space-group names.
They are only intended as comments.
;
_shelx_estimated_absorpt_t_min 0.980
_shelx_estimated_absorpt_t_max 0.996
_shelxl_version_number 2014/6

loop_
_space_group_symop_operation_xyz
'x, y, z'
'-x+1/2, y+1/2, -z+1/2'
'-x, -y, -z'
'x-1/2, -y-1/2, z-1/2'

loop_
_atom_site_type_symbol
_atom_site_label
_atom_site_fract_x
_atom_site_fract_y
_atom_site_fract_z
_atom_site_U_iso_or_equiv
_atom_site_adp_type
_atom_site_calc_flag
_atom_site_occupancy
O O1 0.71863(14) -0.0390(3) 0.54254(4) 0.0339(3) Uani d 1
O O2 0.86187(14) 0.1882(3) 0.65601(5) 0.0368(3) Uani d 1
N N1 0.47768(16) 0.2518(4) 0.56258(5) 0.0245(3) Uani d 1
H H1 0.4086(18) 0.206(5) 0.5316(5) 0.029 Uiso d 1
C C1 0.64162(19) 0.1320(4) 0.57297(6) 0.0247(4) Uani d 1
C C2 0.71578(19) 0.2489(4) 0.63341(6) 0.0249(4) Uani d 1
C C3 0.57186(19) 0.4265(4) 0.65299(6) 0.0227(4) Uani d 1
C C4 0.5546(2) 0.5703(4) 0.70413(6) 0.0273(4) Uani d 1
H H4 0.6491 0.5730 0.7339 0.033 Uiso calc 1
C C5 0.3958(2) 0.7094(4) 0.71040(7) 0.0303(4) Uani d 1
H H5 0.3804 0.8089 0.7449 0.036 Uiso calc 1
C C6 0.2585(2) 0.7045(4) 0.66648(7) 0.0286(4) Uani d 1
H H6 0.1515 0.8049 0.6719 0.034 Uiso calc 1
C C7 0.27078(19) 0.5583(4) 0.61465(6) 0.0245(4) Uani d 1
C C8 0.43097(19) 0.4204(4) 0.60971(6) 0.0217(4) Uani d 1
C C9 0.1214(2) 0.5477(5) 0.56768(7) 0.0332(4) Uani d 1
H H9A 0.0248 0.6828 0.5776 0.050 Uiso calc 1
H H9B 0.0843 0.3085 0.5606 0.050 Uiso calc 1
H H9C 0.1575 0.6447 0.5342 0.050 Uiso calc 1

loop_
_atom_site_aniso_label
_atom_site_aniso_U_11
_atom_site_aniso_U_22
_atom_site_aniso_U_33
_atom_site_aniso_U_12
_atom_site_aniso_U_13
_atom_site_aniso_U_23
O1 0.0267(6) 0.0463(8) 0.0293(6) 0.0072(5) 0.0062(5) -0.0098(5)
O2 0.0240(6) 0.0523(8) 0.0326(6) 0.0067(6) -0.0001(5) -0.0013(6)
N1 0.0217(7) 0.0307(7) 0.0208(7) 0.0019(6) 0.0023(5) -0.0027(6)
C1 0.0209(7) 0.0282(8) 0.0258(8) 0.0013(7) 0.0061(6) 0.0003(7)
C2 0.0233(8) 0.0273(8) 0.0243(8) 0.0005(7) 0.0045(6) 0.0022(6)
C3 0.0235(8) 0.0226(8) 0.0226(8) -0.0008(6) 0.0051(6) 0.0013(6)
C4 0.0302(9) 0.0282(8) 0.0233(8) -0.0022(7) 0.0036(6) -0.0007(7)
C5 0.0393(10) 0.0280(9) 0.0263(8) 0.0002(7) 0.0133(7) -0.0033(7)
C6 0.0290(8) 0.0243(8) 0.0356(9) 0.0034(7) 0.0146(7) 0.0013(7)
C7 0.0237(8) 0.0212(8) 0.0294(8) 0.0010(6) 0.0070(6) 0.0047(6)
C8 0.0248(8) 0.0198(8) 0.0218(7) -0.0007(6) 0.0077(6) 0.0025(6)
C9 0.0243(8) 0.0364(10) 0.0389(10) 0.0063(7) 0.0044(7) 0.0018(8)

loop_
_atom_type_symbol
_atom_type_description
_atom_type_scat_dispersion_real
_atom_type_scat_dispersion_imag
_atom_type_scat_source
C C 0.0033 0.0016 'International Tables Vol C Tables 4.2.6.8 and 6.1.1.4'
H H 0.0000 0.0000 'International Tables Vol C Tables 4.2.6.8 and 6.1.1.4'
N N 0.0061 0.0033 'International Tables Vol C Tables 4.2.6.8 and 6.1.1.4'
O O 0.0106 0.0060 'International Tables Vol C Tables 4.2.6.8 and 6.1.1.4'

loop_
_geom_angle_atom_site_label_1
_geom_angle_atom_site_label_2
_geom_angle_atom_site_label_3
_geom_angle
C1 N1 H1 122.1(11)
C1 N1 C8 111.40(12)
C8 N1 H1 126.2(11)
O1 C1 N1 128.12(14)
O1 C1 C2 125.78(13)
N1 C1 C2 106.09(12)
O2 C2 C1 123.77(14)
O2 C2 C3 131.48(15)
C3 C2 C1 104.74(12)
C4 C3 C2 132.06(14)
C4 C3 C8 120.39(14)
C8 C3 C2 107.47(13)
C3 C4 H4 121.0
C5 C4 C3 118.09(14)
C5 C4 H4 121.0
C4 C5 H5 119.8
C4 C5 C6 120.40(15)
C6 C5 H5 119.8
C5 C6 H6 118.5
C5 C6 C7 123.01(15)
C7 C6 H6 118.5
C6 C7 C9 122.86(14)
C8 C7 C6 115.23(14)
C8 C7 C9 121.90(14)
C3 C8 N1 110.23(13)
C7 C8 N1 126.90(14)
C7 C8 C3 122.87(14)
C7 C9 H9A 109.5
C7 C9 H9B 109.5
C7 C9 H9C 109.5
H9A C9 H9B 109.5
H9A C9 H9C 109.5
H9B C9 H9C 109.5

loop_
_geom_bond_atom_site_label_1
_geom_bond_atom_site_label_2
_geom_bond_distance
O1 C1 1.2219(18)
O2 C2 1.2096(18)
N1 H1 0.875(9)
N1 C1 1.348(2)
N1 C8 1.4184(19)
C1 C2 1.562(2)
C2 C3 1.461(2)
C3 C4 1.391(2)
C3 C8 1.399(2)
C4 H4 0.9500
C4 C5 1.383(2)
C5 H5 0.9500
C5 C6 1.391(2)
C6 H6 0.9500
C6 C7 1.401(2)
C7 C8 1.384(2)
C7 C9 1.501(2)
C9 H9A 0.9800
C9 H9B 0.9800
C9 H9C 0.9800

loop_
_geom_hbond_atom_site_label_D
_geom_hbond_atom_site_label_H
_geom_hbond_atom_site_label_A
_geom_hbond_site_symmetry_A
_geom_hbond_distance_DH
_geom_hbond_distance_HA
_geom_hbond_distance_DA
_geom_hbond_angle_DHA
N1 H1 O1 3_656 0.875(9) 2.026(10) 2.8907(17) 169.8(16)

loop_
_geom_torsion_atom_site_label_1
_geom_torsion_atom_site_label_2
_geom_torsion_atom_site_label_3
_geom_torsion_atom_site_label_4
_geom_torsion
O1 C1 C2 O2 2.2(3)
O1 C1 C2 C3 -176.68(16)
O2 C2 C3 C4 -2.8(3)
O2 C2 C3 C8 -179.42(17)
N1 C1 C2 O2 -179.03(16)
N1 C1 C2 C3 2.08(16)
C1 N1 C8 C3 2.46(18)
C1 N1 C8 C7 -176.57(15)
C1 C2 C3 C4 175.98(16)
C1 C2 C3 C8 -0.66(16)
C2 C3 C4 C5 -177.07(16)
C2 C3 C8 N1 -0.94(17)
C2 C3 C8 C7 178.13(14)
C3 C4 C5 C6 -0.1(2)
C4 C3 C8 N1 -178.04(14)
C4 C3 C8 C7 1.0(2)
C4 C5 C6 C7 0.9(3)
C5 C6 C7 C8 -0.7(2)
C5 C6 C7 C9 178.84(15)
C6 C7 C8 N1 178.62(14)
C6 C7 C8 C3 -0.3(2)
C8 N1 C1 O1 175.98(16)
C8 N1 C1 C2 -2.74(17)
C8 C3 C4 C5 -0.8(2)
C9 C7 C8 N1 -0.9(2)
C9 C7 C8 C3 -179.79(14)

_cod_database_fobs_code 1545567
